data_4131403
loop_
_publ_author_name
'Liu, Liu Leo'
'Cao, Levy L.'
'Shao, Yue'
'Stephan, Douglas W.'

_publ_section_title
;
 Single Electron Delivery to Lewis Pairs: An Avenue to Anions by Small
 Molecule Activation.
;
_journal_issue 29
_journal_name_full 'Journal of the American Chemical Society'
_journal_page_first 10062
_journal_page_last 10071
_journal_paper_doi 10.1021/jacs.7b05120
_journal_volume 139
_journal_year 2017
_chemical_formula_sum 'C45 H35 Al F15 Fe O2'
_chemical_formula_weight 975.56
_space_group_crystal_system triclinic
_space_group_IT_number 2
_space_group_name_Hall '-P 1'
_space_group_name_H-M_alt 'P -1'
_atom_sites_solution_hydrogens geom
_audit_creation_method SHELXL-2014/7
_cell_angle_alpha 96.37(4)
_cell_angle_beta 91.09(4)
_cell_angle_gamma 100.08(4)
_cell_formula_units_Z 2
_cell_length_a 10.808(18)
_cell_length_b 14.03(2)
_cell_length_c 14.35(2)
_cell_measurement_reflns_used 1932
_cell_measurement_temperature 150(2)
_cell_measurement_theta_max 20.80
_cell_measurement_theta_min 2.57
_cell_volume 2128(6)
_computing_structure_refinement 'SHELXL-2014/7 (Sheldrick, 2014)'
_diffrn_ambient_temperature 150(2)
_diffrn_measured_fraction_theta_full 0.997
_diffrn_measured_fraction_theta_max 0.995
_diffrn_measurement_device_type 'Bruker APEX-II CCD'
_diffrn_measurement_method '\f and \w scans'
_diffrn_radiation_type MoK\a
_diffrn_radiation_wavelength 0.71073
_diffrn_reflns_av_R_equivalents 0.1300
_diffrn_reflns_av_unetI/netI 0.1931
_diffrn_reflns_Laue_measured_fraction_full 0.997
_diffrn_reflns_Laue_measured_fraction_max 0.995
_diffrn_reflns_limit_h_max 13
_diffrn_reflns_limit_h_min -13
_diffrn_reflns_limit_k_max 17
_diffrn_reflns_limit_k_min -17
_diffrn_reflns_limit_l_max 18
_diffrn_reflns_limit_l_min -16
_diffrn_reflns_number 28754
_diffrn_reflns_point_group_measured_fraction_full 0.997
_diffrn_reflns_point_group_measured_fraction_max 0.995
_diffrn_reflns_theta_full 25.242
_diffrn_reflns_theta_max 26.730
_diffrn_reflns_theta_min 1.429
_exptl_absorpt_coefficient_mu 0.479
_exptl_absorpt_correction_T_max 0.7455
_exptl_absorpt_correction_T_min 0.6765
_exptl_absorpt_correction_type multi-scan
_exptl_absorpt_process_details
;
multi-scan from symmetry-related measurements
Sortav (Blessing 1995)
;
_exptl_crystal_colour green
_exptl_crystal_density_diffrn 1.522
_exptl_crystal_description shard
_exptl_crystal_F_000 990
_exptl_crystal_size_max 0.24
_exptl_crystal_size_mid 0.20
_exptl_crystal_size_min 0.12
_refine_diff_density_max 0.478
_refine_diff_density_min -0.391
_refine_diff_density_rms 0.090
_refine_ls_extinction_method none
_refine_ls_goodness_of_fit_ref 0.965
_refine_ls_hydrogen_treatment constr
_refine_ls_matrix_type full
_refine_ls_number_parameters 577
_refine_ls_number_reflns 8996
_refine_ls_number_restraints 0
_refine_ls_restrained_S_all 0.965
_refine_ls_R_factor_all 0.1920
_refine_ls_R_factor_gt 0.0706
_refine_ls_shift/su_max 0.000
_refine_ls_shift/su_mean 0.000
_refine_ls_structure_factor_coef Fsqd
_refine_ls_weighting_details 'w=1/[\s^2^(Fo^2^)+(0.0771P)^2^] where P=(Fo^2^+2Fc^2^)/3'
_refine_ls_weighting_scheme calc
_refine_ls_wR_factor_gt 0.1412
_refine_ls_wR_factor_ref 0.1988
_reflns_Friedel_coverage 0.000
_reflns_number_gt 3988
_reflns_number_total 8996
_reflns_threshold_expression 'I > 2\s(I)'
_cod_data_source_file ja7b05120_si_002.cif
_cod_data_source_block 6
_cod_depositor_comments
;

2020-09-09
Z value and formula fixed to values more according to usual
chemical conventions.                 miguel
;
_cod_original_formula_weight 487.78
_cod_original_formula_units_Z 4
_cod_original_formula_sum 'C22.50 H17.50 Al0.50 F7.50 Fe0.50 O'
_cod_database_code 4131403
_shelx_shelxl_version_number 2014/7
_shelx_space_group_comment
;
The symmetry employed for this shelxl refinement is uniquely defined
by the following loop, which should always be used as a source of
symmetry information in preference to the above space-group names.
They are only intended as comments.
;

loop_
_space_group_symop_operation_xyz
'x, y, z'
'-x, -y, -z'

loop_
_atom_site_label
_atom_site_type_symbol
_atom_site_fract_x
_atom_site_fract_y
_atom_site_fract_z
_atom_site_U_iso_or_equiv
_atom_site_adp_type
_atom_site_occupancy
_atom_site_site_symmetry_order
_atom_site_calc_flag
_atom_site_refinement_flags_posn
_atom_site_refinement_flags_adp
Fe01 Fe 0.87021(7) 0.67382(5) 0.78437(5) 0.0252(2) Uani 1 1 d . .
Al02 Al 0.30344(16) 0.23021(12) 0.71604(11) 0.0269(4) Uani 1 1 d . .
F003 F 0.1023(3) 0.1218(2) 0.8577(2) 0.0413(9) Uani 1 1 d . .
F004 F 0.2853(3) 0.0163(2) 0.7540(2) 0.0429(9) Uani 1 1 d . .
F005 F 0.6841(3) 0.2274(2) 0.9655(2) 0.0455(9) Uani 1 1 d . .
F006 F 0.5365(3) 0.3196(2) 0.8682(2) 0.0415(9) Uani 1 1 d . .
F007 F 0.5535(3) 0.2585(2) 0.6093(2) 0.0434(9) Uani 1 1 d . .
F008 F 0.6362(3) 0.0286(2) 0.9562(2) 0.0465(9) Uani 1 1 d . .
F009 F 0.4364(4) -0.0761(2) 0.8508(2) 0.0508(10) Uani 1 1 d . .
F00A F -0.2744(3) 0.1928(3) 0.7359(2) 0.0556(10) Uani 1 1 d . .
F00B F -0.1482(3) 0.1067(3) 0.8613(2) 0.0534(10) Uani 1 1 d . .
F00C F 0.1065(3) 0.3017(3) 0.5966(2) 0.0512(10) Uani 1 1 d . .
F00D F 0.1492(3) 0.0611(3) 0.5618(2) 0.0554(10) Uani 1 1 d . .
O00E O 0.3562(3) 0.3579(2) 0.7112(2) 0.0307(9) Uani 1 1 d . .
F00F F -0.1446(3) 0.2902(3) 0.6036(2) 0.0547(10) Uani 1 1 d . .
F00G F 0.6335(4) 0.1589(3) 0.4566(2) 0.0568(11) Uani 1 1 d . .
O00H O 0.2862(4) 0.3971(3) 0.8546(3) 0.0365(10) Uani 1 1 d . .
F00I F 0.4693(4) 0.0145(3) 0.3532(2) 0.0660(12) Uani 1 1 d . .
F00J F 0.2272(4) -0.0334(3) 0.4069(2) 0.0668(12) Uani 1 1 d . .
C00K C 0.6984(5) 0.5845(4) 0.7368(4) 0.0282(13) Uani 1 1 d . .
C00L C 0.6953(5) 0.6083(4) 0.8356(4) 0.0297(14) Uani 1 1 d . .
C00M C 0.4024(5) 0.1727(4) 0.8077(3) 0.0264(13) Uani 1 1 d . .
C00N C 0.3288(5) 0.4206(4) 0.7800(4) 0.0299(14) Uani 1 1 d . .
C00O C 0.3483(5) 0.5235(4) 0.7581(4) 0.0274(13) Uani 1 1 d . .
C00P C 0.7133(5) 0.7122(4) 0.8551(4) 0.0298(14) Uani 1 1 d . .
C00Q C 0.3487(5) 0.1653(4) 0.5919(4) 0.0286(14) Uani 1 1 d . .
C00R C 0.3839(5) 0.0722(4) 0.8068(4) 0.0291(14) Uani 1 1 d . .
C00S C 1.0246(5) 0.6708(4) 0.8735(4) 0.0331(14) Uani 1 1 d . .
C00T C 0.7249(5) 0.7525(4) 0.7679(4) 0.0310(14) Uani 1 1 d . .
C00U C 1.0439(5) 0.7605(4) 0.8334(4) 0.0326(14) Uani 1 1 d . .
C00V C 0.1171(5) 0.2127(4) 0.7264(4) 0.0303(14) Uani 1 1 d . .
C00W C 0.5049(5) 0.2200(4) 0.8629(4) 0.0267(13) Uani 1 1 d . .
C00X C 0.0452(6) 0.1649(4) 0.7914(4) 0.0313(14) Uani 1 1 d . .
C00Y C 0.3647(5) 0.5465(4) 0.6668(4) 0.0329(14) Uani 1 1 d . .
H00A H 0.3672 0.4961 0.6172 0.040 Uiso 1 1 calc R U
C00Z C 0.7164(5) 0.6728(4) 0.6943(4) 0.0311(14) Uani 1 1 d . .
C010 C 0.0462(6) 0.2530(4) 0.6655(4) 0.0316(14) Uani 1 1 d . .
C011 C 0.3491(5) 0.5991(4) 0.8310(4) 0.0335(14) Uani 1 1 d . .
H01A H 0.3388 0.5844 0.8937 0.040 Uiso 1 1 calc R U
C012 C 1.0251(5) 0.6350(4) 0.7128(4) 0.0325(14) Uani 1 1 d . .
C013 C 0.4698(6) 0.1858(4) 0.5607(4) 0.0316(14) Uani 1 1 d . .
C014 C 1.0440(5) 0.7395(4) 0.7337(4) 0.0357(15) Uani 1 1 d . .
C015 C -0.0830(6) 0.1568(4) 0.7957(4) 0.0352(15) Uani 1 1 d . .
C016 C -0.1482(6) 0.1996(5) 0.7335(4) 0.0389(16) Uani 1 1 d . .
C017 C -0.0829(6) 0.2486(4) 0.6654(4) 0.0353(15) Uani 1 1 d . .
C018 C 0.3773(6) 0.6419(4) 0.6476(4) 0.0395(16) Uani 1 1 d . .
H01B H 0.3848 0.6567 0.5847 0.047 Uiso 1 1 calc R U
C019 C 0.5830(5) 0.1758(4) 0.9135(4) 0.0296(14) Uani 1 1 d . .
C01A C 0.4307(7) 0.0632(5) 0.4308(4) 0.0403(16) Uani 1 1 d . .
C01B C 0.6738(6) 0.5375(4) 0.9065(4) 0.0407(16) Uani 1 1 d . .
H01C H 0.6764 0.5732 0.9694 0.061 Uiso 1 1 calc R U
H01D H 0.5914 0.4956 0.8937 0.061 Uiso 1 1 calc R U
H01E H 0.7396 0.4974 0.9030 0.061 Uiso 1 1 calc R U
C01C C 1.0131(5) 0.5925(4) 0.7993(4) 0.0340(15) Uani 1 1 d . .
C01D C 0.4583(6) 0.0236(4) 0.8559(4) 0.0332(14) Uani 1 1 d . .
C01E C 0.5603(6) 0.0749(4) 0.9090(4) 0.0322(14) Uani 1 1 d . .
C01F C 0.3790(6) 0.7157(4) 0.7198(4) 0.0441(17) Uani 1 1 d . .
H01F H 0.3899 0.7814 0.7065 0.053 Uiso 1 1 calc R U
C01G C 0.5128(6) 0.1374(4) 0.4827(4) 0.0389(16) Uani 1 1 d . .
C01H C 0.2716(6) 0.0894(4) 0.5371(4) 0.0363(15) Uani 1 1 d . .
C01I C 0.3098(7) 0.0394(4) 0.4577(4) 0.0433(17) Uani 1 1 d . .
C01J C 0.6796(6) 0.4835(4) 0.6851(4) 0.0450(17) Uani 1 1 d . .
H01G H 0.6864 0.4877 0.6177 0.067 Uiso 1 1 calc R U
H01H H 0.7440 0.4490 0.7068 0.067 Uiso 1 1 calc R U
H01I H 0.5961 0.4481 0.6973 0.067 Uiso 1 1 calc R U
C01K C 0.7179(6) 0.6818(5) 0.5902(4) 0.0467(17) Uani 1 1 d . .
H01J H 0.7320 0.7508 0.5804 0.070 Uiso 1 1 calc R U
H01K H 0.7856 0.6513 0.5624 0.070 Uiso 1 1 calc R U
H01L H 0.6370 0.6490 0.5603 0.070 Uiso 1 1 calc R U
C01L C 0.7404(6) 0.8588(4) 0.7562(4) 0.0486(18) Uani 1 1 d . .
H01M H 0.7462 0.8672 0.6894 0.073 Uiso 1 1 calc R U
H01N H 0.6679 0.8849 0.7813 0.073 Uiso 1 1 calc R U
H01O H 0.8174 0.8939 0.7902 0.073 Uiso 1 1 calc R U
C01M C 0.3650(6) 0.6952(4) 0.8120(4) 0.0432(17) Uani 1 1 d . .
H01P H 0.3663 0.7465 0.8614 0.052 Uiso 1 1 calc R U
C01N C 0.7116(6) 0.7690(4) 0.9496(4) 0.0470(18) Uani 1 1 d . .
H01Q H 0.7028 0.7244 0.9979 0.071 Uiso 1 1 calc R U
H01R H 0.7904 0.8160 0.9615 0.071 Uiso 1 1 calc R U
H01S H 0.6406 0.8040 0.9512 0.071 Uiso 1 1 calc R U
C01O C 0.9974(6) 0.4858(4) 0.8094(5) 0.0538(19) Uani 1 1 d . .
H01T H 0.9914 0.4764 0.8759 0.081 Uiso 1 1 calc R U
H01U H 0.9205 0.4512 0.7750 0.081 Uiso 1 1 calc R U
H01V H 1.0700 0.4601 0.7839 0.081 Uiso 1 1 calc R U
C01P C 1.0667(6) 0.8606(4) 0.8875(4) 0.0523(19) Uani 1 1 d . .
H01W H 1.0615 0.8547 0.9548 0.078 Uiso 1 1 calc R U
H01X H 1.1505 0.8950 0.8747 0.078 Uiso 1 1 calc R U
H01Y H 1.0031 0.8971 0.8682 0.078 Uiso 1 1 calc R U
C01Q C 1.0243(6) 0.5803(5) 0.6157(4) 0.060(2) Uani 1 1 d . .
H01Z H 1.0341 0.6268 0.5691 0.090 Uiso 1 1 calc R U
H02A H 1.0938 0.5439 0.6121 0.090 Uiso 1 1 calc R U
H02B H 0.9443 0.5350 0.6032 0.090 Uiso 1 1 calc R U
C01R C 1.0668(6) 0.8121(5) 0.6638(4) 0.057(2) Uani 1 1 d . .
H02C H 1.0614 0.7776 0.6003 0.086 Uiso 1 1 calc R U
H02D H 1.0033 0.8542 0.6695 0.086 Uiso 1 1 calc R U
H02E H 1.1507 0.8520 0.6761 0.086 Uiso 1 1 calc R U
C01S C 1.0195(7) 0.6584(5) 0.9767(4) 0.058(2) Uani 1 1 d . .
H02F H 1.0052 0.5888 0.9843 0.086 Uiso 1 1 calc R U
H02G H 1.0994 0.6905 1.0086 0.086 Uiso 1 1 calc R U
H02H H 0.9507 0.6878 1.0041 0.086 Uiso 1 1 calc R U

loop_
_atom_site_aniso_label
_atom_site_aniso_U_11
_atom_site_aniso_U_22
_atom_site_aniso_U_33
_atom_site_aniso_U_23
_atom_site_aniso_U_13
_atom_site_aniso_U_12
Fe01 0.0238(5) 0.0275(5) 0.0241(4) 0.0038(3) 0.0005(3) 0.0034(4)
Al02 0.0278(10) 0.0251(9) 0.0267(9) -0.0003(7) 0.0056(8) 0.0030(8)
F003 0.036(2) 0.052(2) 0.0366(19) 0.0143(16) 0.0072(16) 0.0048(17)
F004 0.050(2) 0.0313(19) 0.0386(19) -0.0027(15) -0.0013(17) -0.0112(17)
F005 0.034(2) 0.056(2) 0.041(2) -0.0012(17) -0.0077(17) -0.0022(18)
F006 0.042(2) 0.0224(18) 0.055(2) -0.0025(15) -0.0056(17) -0.0011(16)
F007 0.033(2) 0.042(2) 0.054(2) 0.0042(17) 0.0076(17) 0.0018(17)
F008 0.048(2) 0.057(2) 0.044(2) 0.0255(17) 0.0130(17) 0.0201(19)
F009 0.073(3) 0.0220(19) 0.058(2) 0.0102(16) 0.012(2) 0.0052(18)
F00A 0.028(2) 0.083(3) 0.055(2) 0.001(2) 0.0100(18) 0.011(2)
F00B 0.043(2) 0.069(3) 0.047(2) 0.0180(19) 0.0153(18) -0.002(2)
F00C 0.044(2) 0.068(3) 0.048(2) 0.0295(18) 0.0120(18) 0.011(2)
F00D 0.040(2) 0.056(2) 0.061(2) -0.0138(19) 0.0004(19) -0.0033(19)
O00E 0.032(2) 0.022(2) 0.036(2) -0.0016(17) 0.0059(18) 0.0028(18)
F00F 0.041(2) 0.077(3) 0.052(2) 0.022(2) 0.0032(18) 0.018(2)
F00G 0.055(3) 0.072(3) 0.057(2) 0.0264(19) 0.030(2) 0.033(2)
O00H 0.045(3) 0.030(2) 0.035(2) 0.0058(18) 0.008(2) 0.008(2)
F00I 0.109(4) 0.073(3) 0.029(2) -0.0040(18) 0.016(2) 0.058(3)
F00J 0.092(3) 0.050(2) 0.052(2) -0.0253(19) -0.015(2) 0.015(2)
C00K 0.028(3) 0.031(3) 0.025(3) -0.003(3) 0.000(3) 0.008(3)
C00L 0.025(3) 0.032(3) 0.029(3) 0.005(3) -0.001(3) -0.004(3)
C00M 0.034(4) 0.021(3) 0.023(3) 0.000(2) 0.010(3) 0.000(3)
C00N 0.016(3) 0.032(3) 0.038(4) 0.000(3) -0.004(3) -0.002(3)
C00O 0.020(3) 0.028(3) 0.032(3) -0.001(3) 0.001(3) 0.004(3)
C00P 0.030(4) 0.034(3) 0.026(3) 0.001(3) 0.005(3) 0.009(3)
C00Q 0.029(4) 0.031(3) 0.026(3) 0.007(3) -0.002(3) 0.005(3)
C00R 0.033(4) 0.025(3) 0.023(3) -0.003(2) 0.000(3) -0.008(3)
C00S 0.022(3) 0.037(4) 0.040(4) 0.009(3) -0.006(3) 0.002(3)
C00T 0.023(3) 0.033(3) 0.040(4) 0.007(3) 0.008(3) 0.010(3)
C00U 0.028(4) 0.024(3) 0.043(4) 0.005(3) 0.001(3) -0.003(3)
C00V 0.035(4) 0.024(3) 0.029(3) -0.001(3) 0.006(3) -0.001(3)
C00W 0.028(3) 0.020(3) 0.031(3) -0.002(2) 0.009(3) 0.002(3)
C00X 0.037(4) 0.030(3) 0.024(3) -0.003(3) -0.005(3) 0.003(3)
C00Y 0.033(4) 0.031(3) 0.035(4) 0.001(3) 0.001(3) 0.011(3)
C00Z 0.025(3) 0.044(4) 0.026(3) 0.007(3) 0.000(3) 0.007(3)
C010 0.032(4) 0.031(3) 0.032(3) 0.011(3) 0.006(3) 0.001(3)
C011 0.032(4) 0.036(4) 0.033(3) 0.007(3) 0.007(3) 0.007(3)
C012 0.019(3) 0.038(4) 0.036(4) -0.008(3) 0.006(3) 0.001(3)
C013 0.041(4) 0.028(3) 0.029(3) 0.011(3) 0.004(3) 0.012(3)
C014 0.027(4) 0.038(4) 0.042(4) 0.012(3) 0.008(3) 0.003(3)
C015 0.029(4) 0.042(4) 0.028(3) -0.007(3) 0.009(3) -0.002(3)
C016 0.025(4) 0.054(4) 0.034(4) -0.012(3) 0.003(3) 0.007(3)
C017 0.038(4) 0.040(4) 0.026(3) -0.003(3) -0.005(3) 0.009(3)
C018 0.040(4) 0.035(4) 0.044(4) 0.013(3) 0.004(3) 0.002(3)
C019 0.029(4) 0.036(4) 0.022(3) -0.004(3) 0.001(3) 0.005(3)
C01A 0.061(5) 0.042(4) 0.029(3) 0.008(3) 0.018(3) 0.033(4)
C01B 0.031(4) 0.046(4) 0.044(4) 0.015(3) 0.001(3) -0.003(3)
C01C 0.017(3) 0.035(4) 0.049(4) 0.002(3) 0.001(3) 0.003(3)
C01D 0.037(4) 0.025(3) 0.037(3) 0.006(3) 0.009(3) 0.002(3)
C01E 0.039(4) 0.037(4) 0.026(3) 0.012(3) 0.010(3) 0.015(3)
C01F 0.052(5) 0.026(4) 0.056(4) 0.009(3) 0.007(3) 0.006(3)
C01G 0.049(5) 0.040(4) 0.034(4) 0.014(3) 0.010(3) 0.019(3)
C01H 0.032(4) 0.043(4) 0.034(4) 0.003(3) 0.000(3) 0.009(3)
C01I 0.065(5) 0.035(4) 0.028(3) -0.008(3) -0.011(3) 0.015(4)
C01J 0.031(4) 0.043(4) 0.055(4) -0.010(3) -0.008(3) 0.003(3)
C01K 0.046(4) 0.072(5) 0.026(3) 0.011(3) 0.002(3) 0.018(4)
C01L 0.057(5) 0.037(4) 0.057(4) 0.012(3) 0.007(4) 0.019(3)
C01M 0.061(5) 0.023(3) 0.044(4) -0.004(3) 0.006(3) 0.007(3)
C01N 0.053(5) 0.058(4) 0.031(4) -0.002(3) 0.016(3) 0.015(4)
C01O 0.044(5) 0.037(4) 0.080(5) 0.004(4) -0.010(4) 0.010(3)
C01P 0.049(5) 0.044(4) 0.054(4) -0.005(3) -0.004(4) -0.012(3)
C01Q 0.039(4) 0.084(6) 0.056(5) -0.013(4) 0.014(3) 0.021(4)
C01R 0.053(5) 0.064(5) 0.052(4) 0.026(4) 0.010(4) -0.010(4)
C01S 0.064(5) 0.064(5) 0.042(4) 0.021(3) -0.020(4) -0.002(4)

loop_
_atom_type_symbol
_atom_type_description
_atom_type_scat_dispersion_real
_atom_type_scat_dispersion_imag
_atom_type_scat_source
C C 0.0033 0.0016 'International Tables Vol C Tables 4.2.6.8 and 6.1.1.4'
H H 0.0000 0.0000 'International Tables Vol C Tables 4.2.6.8 and 6.1.1.4'
O O 0.0106 0.0060 'International Tables Vol C Tables 4.2.6.8 and 6.1.1.4'
F F 0.0171 0.0103 'International Tables Vol C Tables 4.2.6.8 and 6.1.1.4'
Al Al 0.0645 0.0514 'International Tables Vol C Tables 4.2.6.8 and 6.1.1.4'
Fe Fe 0.3463 0.8444 'International Tables Vol C Tables 4.2.6.8 and 6.1.1.4'

loop_
_geom_angle_atom_site_label_1
_geom_angle_atom_site_label_2
_geom_angle_atom_site_label_3
_geom_angle
C00Z Fe01 C00S 178.4(2)
C00Z Fe01 C00T 40.3(2)
C00S Fe01 C00T 141.2(2)
C00Z Fe01 C01C 138.6(2)
C00S Fe01 C01C 39.9(2)
C00T Fe01 C01C 178.8(2)
C00Z Fe01 C012 112.5(2)
C00S Fe01 C012 66.7(2)
C00T Fe01 C012 140.0(2)
C01C Fe01 C012 39.9(2)
C00Z Fe01 C00K 39.8(2)
C00S Fe01 C00K 139.0(2)
C00T Fe01 C00K 66.9(2)
C01C Fe01 C00K 111.9(2)
C012 Fe01 C00K 113.1(2)
C00Z Fe01 C00P 67.0(2)
C00S Fe01 C00P 113.8(2)
C00T Fe01 C00P 39.7(2)
C01C Fe01 C00P 140.4(2)
C012 Fe01 C00P 179.4(2)
C00K Fe01 C00P 66.4(2)
C00Z Fe01 C00U 141.5(2)
C00S Fe01 C00U 39.6(2)
C00T Fe01 C00U 114.4(3)
C01C Fe01 C00U 66.8(2)
C012 Fe01 C00U 66.4(2)
C00K Fe01 C00U 178.6(2)
C00P Fe01 C00U 114.1(2)
C00Z Fe01 C014 113.6(2)
C00S Fe01 C014 66.7(2)
C00T Fe01 C014 113.4(3)
C01C Fe01 C014 67.2(2)
C012 Fe01 C014 39.9(2)
C00K Fe01 C014 140.9(2)
C00P Fe01 C014 140.4(2)
C00U Fe01 C014 39.4(2)
C00Z Fe01 C00L 66.4(2)
C00S Fe01 C00L 113.3(2)
C00T Fe01 C00L 66.4(2)
C01C Fe01 C00L 112.9(2)
C012 Fe01 C00L 140.3(2)
C00K Fe01 C00L 39.2(2)
C00P Fe01 C00L 39.4(2)
C00U Fe01 C00L 140.4(2)
C014 Fe01 C00L 179.8(2)
O00E Al02 C00V 105.9(2)
O00E Al02 C00M 114.1(2)
C00V Al02 C00M 118.4(2)
O00E Al02 C00Q 104.8(2)
C00V Al02 C00Q 110.8(2)
C00M Al02 C00Q 102.1(2)
C00N O00E Al02 118.9(4)
C00L C00K C00Z 108.4(5)
C00L C00K C01J 126.1(5)
C00Z C00K C01J 125.4(5)
C00L C00K Fe01 71.5(3)
C00Z C00K Fe01 69.3(3)
C01J C00K Fe01 127.2(4)
C00K C00L C00P 108.0(5)
C00K C00L C01B 126.2(5)
C00P C00L C01B 125.9(5)
C00K C00L Fe01 69.3(3)
C00P C00L Fe01 69.5(3)
C01B C00L Fe01 128.0(4)
C00W C00M C00R 112.9(5)
C00W C00M Al02 126.9(4)
C00R C00M Al02 119.1(4)
O00H C00N O00E 123.7(5)
O00H C00N C00O 122.0(5)
O00E C00N C00O 114.2(5)
C00Y C00O C011 119.0(5)
C00Y C00O C00N 121.5(5)
C011 C00O C00N 119.5(5)
C00T C00P C00L 108.1(4)
C00T C00P C01N 125.5(5)
C00L C00P C01N 126.2(5)
C00T C00P Fe01 69.6(3)
C00L C00P Fe01 71.1(3)
C01N C00P Fe01 128.1(4)
C013 C00Q C01H 113.7(5)
C013 C00Q Al02 120.6(4)
C01H C00Q Al02 125.1(4)
F004 C00R C01D 116.6(5)
F004 C00R C00M 118.9(5)
C01D C00R C00M 124.5(5)
C00U C00S C01C 108.5(5)
C00U C00S C01S 126.8(5)
C01C C00S C01S 124.7(5)
C00U C00S Fe01 70.9(3)
C01C C00S Fe01 70.2(3)
C01S C00S Fe01 125.7(4)
C00P C00T C00Z 107.6(5)
C00P C00T C01L 125.6(5)
C00Z C00T C01L 126.8(5)
C00P C00T Fe01 70.8(3)
C00Z C00T Fe01 69.4(3)
C01L C00T Fe01 126.2(4)
C014 C00U C00S 108.7(5)
C014 C00U C01P 125.7(5)
C00S C00U C01P 125.5(5)
C014 C00U Fe01 70.7(3)
C00S C00U Fe01 69.5(3)
C01P C00U Fe01 128.0(4)
C010 C00V C00X 112.7(6)
C010 C00V Al02 120.0(4)
C00X C00V Al02 127.3(5)
C019 C00W C00M 125.4(5)
C019 C00W F006 115.4(5)
C00M C00W F006 119.2(5)
F003 C00X C015 115.8(5)
F003 C00X C00V 119.8(6)
C015 C00X C00V 124.5(6)
C018 C00Y C00O 120.6(5)
C018 C00Y H00A 119.7
C00O C00Y H00A 119.7
C00K C00Z C00T 107.8(5)
C00K C00Z C01K 126.5(5)
C00T C00Z C01K 125.6(5)
C00K C00Z Fe01 70.9(3)
C00T C00Z Fe01 70.3(3)
C01K C00Z Fe01 127.2(4)
F00C C010 C00V 118.4(5)
F00C C010 C017 115.2(5)
C00V C010 C017 126.4(5)
C01M C011 C00O 120.4(5)
C01M C011 H01A 119.8
C00O C011 H01A 119.8
C01C C012 C014 108.7(5)
C01C C012 C01Q 126.1(6)
C014 C012 C01Q 125.2(6)
C01C C012 Fe01 69.8(3)
C014 C012 Fe01 70.8(3)
C01Q C012 Fe01 127.3(4)
F007 C013 C01G 116.6(6)
F007 C013 C00Q 118.8(5)
C01G C013 C00Q 124.6(6)
C00U C014 C012 107.0(5)
C00U C014 C01R 126.8(5)
C012 C014 C01R 126.2(5)
C00U C014 Fe01 69.9(3)
C012 C014 Fe01 69.3(3)
C01R C014 Fe01 128.5(5)
F00B C015 C00X 121.1(6)
F00B C015 C016 118.9(6)
C00X C015 C016 120.0(6)
F00A C016 C015 121.3(6)
F00A C016 C017 119.5(6)
C015 C016 C017 119.1(6)
F00F C017 C010 122.5(6)
F00F C017 C016 120.1(6)
C010 C017 C016 117.3(6)
C00Y C018 C01F 119.9(6)
C00Y C018 H01B 120.1
C01F C018 H01B 120.1
F005 C019 C00W 122.1(5)
F005 C019 C01E 118.9(5)
C00W C019 C01E 119.0(5)
F00I C01A C01I 119.9(6)
F00I C01A C01G 120.4(6)
C01I C01A C01G 119.7(5)
C00L C01B H01C 109.5
C00L C01B H01D 109.5
H01C C01B H01D 109.5
C00L C01B H01E 109.5
H01C C01B H01E 109.5
H01D C01B H01E 109.5
C012 C01C C00S 107.2(5)
C012 C01C C01O 126.0(5)
C00S C01C C01O 126.8(6)
C012 C01C Fe01 70.3(3)
C00S C01C Fe01 69.9(3)
C01O C01C Fe01 127.1(4)
F009 C01D C00R 121.7(5)
F009 C01D C01E 118.3(5)
C00R C01D C01E 119.9(5)
F008 C01E C01D 120.9(5)
F008 C01E C019 120.8(5)
C01D C01E C019 118.3(6)
C018 C01F C01M 120.9(6)
C018 C01F H01F 119.6
C01M C01F H01F 119.6
F00G C01G C013 122.1(6)
F00G C01G C01A 119.2(5)
C013 C01G C01A 118.6(6)
C01I C01H F00D 116.9(5)
C01I C01H C00Q 123.9(6)
F00D C01H C00Q 119.3(5)
F00J C01I C01A 120.5(6)
F00J C01I C01H 120.1(6)
C01A C01I C01H 119.4(6)
C00K C01J H01G 109.5
C00K C01J H01H 109.5
H01G C01J H01H 109.5
C00K C01J H01I 109.5
H01G C01J H01I 109.5
H01H C01J H01I 109.5
C00Z C01K H01J 109.5
C00Z C01K H01K 109.5
H01J C01K H01K 109.5
C00Z C01K H01L 109.5
H01J C01K H01L 109.5
H01K C01K H01L 109.5
C00T C01L H01M 109.5
C00T C01L H01N 109.5
H01M C01L H01N 109.5
C00T C01L H01O 109.5
H01M C01L H01O 109.5
H01N C01L H01O 109.5
C011 C01M C01F 119.2(5)
C011 C01M H01P 120.4
C01F C01M H01P 120.4
C00P C01N H01Q 109.5
C00P C01N H01R 109.5
H01Q C01N H01R 109.5
C00P C01N H01S 109.5
H01Q C01N H01S 109.5
H01R C01N H01S 109.5
C01C C01O H01T 109.5
C01C C01O H01U 109.5
H01T C01O H01U 109.5
C01C C01O H01V 109.5
H01T C01O H01V 109.5
H01U C01O H01V 109.5
C00U C01P H01W 109.5
C00U C01P H01X 109.5
H01W C01P H01X 109.5
C00U C01P H01Y 109.5
H01W C01P H01Y 109.5
H01X C01P H01Y 109.5
C012 C01Q H01Z 109.5
C012 C01Q H02A 109.5
H01Z C01Q H02A 109.5
C012 C01Q H02B 109.5
H01Z C01Q H02B 109.5
H02A C01Q H02B 109.5
C014 C01R H02C 109.5
C014 C01R H02D 109.5
H02C C01R H02D 109.5
C014 C01R H02E 109.5
H02C C01R H02E 109.5
H02D C01R H02E 109.5
C00S C01S H02F 109.5
C00S C01S H02G 109.5
H02F C01S H02G 109.5
C00S C01S H02H 109.5
H02F C01S H02H 109.5
H02G C01S H02H 109.5

loop_
_geom_bond_atom_site_label_1
_geom_bond_atom_site_label_2
_geom_bond_distance
Fe01 C00Z 2.083(6)
Fe01 C00S 2.092(6)
Fe01 C00T 2.096(6)
Fe01 C01C 2.096(6)
Fe01 C012 2.102(6)
Fe01 C00K 2.105(6)
Fe01 C00P 2.112(6)
Fe01 C00U 2.111(6)
Fe01 C014 2.122(6)
Fe01 C00L 2.134(6)
Al02 O00E 1.791(5)
Al02 C00V 1.996(7)
Al02 C00M 2.002(6)
Al02 C00Q 2.018(6)
F003 C00X 1.374(6)
F004 C00R 1.367(6)
F005 C019 1.359(6)
F006 C00W 1.372(6)
F007 C013 1.357(6)
F008 C01E 1.348(6)
F009 C01D 1.371(6)
F00A C016 1.351(7)
F00B C015 1.370(6)
F00C C010 1.375(6)
F00D C01H 1.379(7)
O00E C00N 1.322(6)
F00F C017 1.342(7)
F00G C01G 1.357(7)
O00H C00N 1.230(6)
F00I C01A 1.353(6)
F00J C01I 1.364(7)
C00K C00L 1.423(7)
C00K C00Z 1.425(8)
C00K C01J 1.503(7)
C00L C00P 1.431(8)
C00L C01B 1.492(7)
C00M C00W 1.375(7)
C00M C00R 1.387(7)
C00N C00O 1.491(8)
C00O C00Y 1.391(8)
C00O C011 1.403(7)
C00P C00T 1.429(7)
C00P C01N 1.497(7)
C00Q C013 1.383(8)
C00Q C01H 1.388(7)
C00R C01D 1.373(8)
C00S C00U 1.425(8)
C00S C01C 1.430(8)
C00S C01S 1.512(8)
C00T C00Z 1.440(8)
C00T C01L 1.500(8)
C00U C014 1.429(8)
C00U C01P 1.505(8)
C00V C010 1.380(8)
C00V C00X 1.382(8)
C00W C019 1.373(8)
C00X C015 1.374(8)
C00Y C018 1.381(8)
C00Y H00A 0.9500
C00Z C01K 1.514(7)
C010 C017 1.387(8)
C011 C01M 1.388(8)
C011 H01A 0.9500
C012 C01C 1.433(8)
C012 C014 1.442(8)
C012 C01Q 1.513(8)
C013 C01G 1.376(8)
C014 C01R 1.501(8)
C015 C016 1.378(8)
C016 C017 1.389(8)
C018 C01F 1.380(8)
C018 H01B 0.9500
C019 C01E 1.387(8)
C01A C01I 1.365(9)
C01A C01G 1.380(9)
C01B H01C 0.9800
C01B H01D 0.9800
C01B H01E 0.9800
C01C C01O 1.501(8)
C01D C01E 1.373(8)
C01F C01M 1.389(8)
C01F H01F 0.9500
C01H C01I 1.379(8)
C01J H01G 0.9800
C01J H01H 0.9800
C01J H01I 0.9800
C01K H01J 0.9800
C01K H01K 0.9800
C01K H01L 0.9800
C01L H01M 0.9800
C01L H01N 0.9800
C01L H01O 0.9800
C01M H01P 0.9500
C01N H01Q 0.9800
C01N H01R 0.9800
C01N H01S 0.9800
C01O H01T 0.9800
C01O H01U 0.9800
C01O H01V 0.9800
C01P H01W 0.9800
C01P H01X 0.9800
C01P H01Y 0.9800
C01Q H01Z 0.9800
C01Q H02A 0.9800
C01Q H02B 0.9800
C01R H02C 0.9800
C01R H02D 0.9800
C01R H02E 0.9800
C01S H02F 0.9800
C01S H02G 0.9800
C01S H02H 0.9800
